data_2206468
loop_
_publ_author_name
'Yusof, M. Sukeri M.'
'Yamin, Bohari M.'

_publ_section_title
;
 <i>N</i>-(4-Methoxybenzoyl)-<i>N</i>'-[2-(morpholinium-1-yl)ethyl]thiourea
 thiocyanate
;
_journal_coeditor_code IS6100
_journal_issue 8
_journal_name_full 'Acta Crystallographica Section E'
_journal_page_first o2433
_journal_page_last o2435
_journal_paper_doi 10.1107/S1600536805021124
_journal_volume 61
_journal_year 2005
_chemical_formula_iupac 'C15 H22 N3 O3 S +, N C S -'
_chemical_formula_moiety 'C15 H22 N3 O3 S +, N C S -'
_chemical_formula_sum 'C16 H22 N4 O3 S2'
_chemical_formula_weight 382.50
_chemical_melting_point 418.1(9)
_chemical_name_systematic
;
4-[2-({[(4-methoxybenzoyl)amino]carbonothioyl}amino)ethyl]morpholin-4-ium
thiocyanate
;
_space_group_IT_number 14
_symmetry_cell_setting monoclinic
_symmetry_space_group_name_Hall '-P 2yn'
_symmetry_space_group_name_H-M 'P 1 21/n 1'
_atom_sites_solution_hydrogens geom
_atom_sites_solution_primary direct
_atom_sites_solution_secondary difmap
_audit_creation_method SHELXL-97
_cell_angle_alpha 90.00
_cell_angle_beta 97.477(3)
_cell_angle_gamma 90.00
_cell_formula_units_Z 4
_cell_length_a 9.0195(18)
_cell_length_b 10.402(2)
_cell_length_c 20.289(4)
_cell_measurement_reflns_used 4016
_cell_measurement_temperature 293(2)
_cell_measurement_theta_max 25.5
_cell_measurement_theta_min 2.0
_cell_volume 1887.3(6)
_computing_cell_refinement 'SAINT (Siemens, 1996)'
_computing_data_collection 'SMART (Siemens, 1996)'
_computing_data_reduction SAINT
_computing_molecular_graphics SHELXTL
_computing_publication_material
;
SHELXTL, PARST (Nardelli, 1995) and PLATON (Spek, 2003)
;
_computing_structure_refinement SHELXTL
_computing_structure_solution 'SHELXTL (Sheldrick, 1997)'
_diffrn_ambient_temperature 293(2)
_diffrn_detector_area_resol_mean 83.66
_diffrn_measured_fraction_theta_full 0.99
_diffrn_measured_fraction_theta_max 0.99
_diffrn_measurement_device_type 'Bruker SMART APEX CCD area-detector'
_diffrn_measurement_method \w
_diffrn_radiation_monochromator graphite
_diffrn_radiation_source 'fine-focus sealed tube'
_diffrn_radiation_type MoK\a
_diffrn_radiation_wavelength 0.71073
_diffrn_reflns_av_R_equivalents 0.0184
_diffrn_reflns_av_sigmaI/netI 0.0213
_diffrn_reflns_limit_h_max 10
_diffrn_reflns_limit_h_min -10
_diffrn_reflns_limit_k_max 12
_diffrn_reflns_limit_k_min -5
_diffrn_reflns_limit_l_max 24
_diffrn_reflns_limit_l_min -23
_diffrn_reflns_number 9351
_diffrn_reflns_theta_full 25.5
_diffrn_reflns_theta_max 25.5
_diffrn_reflns_theta_min 2.0
_diffrn_standards_number 0
_exptl_absorpt_coefficient_mu 0.305
_exptl_absorpt_correction_T_max 0.927
_exptl_absorpt_correction_T_min 0.882
_exptl_absorpt_correction_type multi-scan
_exptl_absorpt_process_details '(SADABS; Sheldrick, 1996)'
_exptl_crystal_colour colourless
_exptl_crystal_density_diffrn 1.346
_exptl_crystal_density_method 'not measured'
_exptl_crystal_description block
_exptl_crystal_F_000 808
_exptl_crystal_size_max 0.42
_exptl_crystal_size_mid 0.33
_exptl_crystal_size_min 0.25
_refine_diff_density_max 0.33
_refine_diff_density_min -0.27
_refine_ls_extinction_method none
_refine_ls_goodness_of_fit_ref 1.17
_refine_ls_hydrogen_treatment mixed
_refine_ls_matrix_type full
_refine_ls_number_parameters 231
_refine_ls_number_reflns 3505
_refine_ls_number_restraints 0
_refine_ls_restrained_S_all 1.17
_refine_ls_R_factor_all 0.063
_refine_ls_R_factor_gt 0.054
_refine_ls_shift/su_max 0.000
_refine_ls_shift/su_mean 0.000
_refine_ls_structure_factor_coef Fsqd
_refine_ls_weighting_details 'calc w = 1/[\s^2^(Fo^2^)+(0.0429P)^2^+0.9468P] where P = (Fo^2^+2Fc^2^)/3'
_refine_ls_weighting_scheme calc
_refine_ls_wR_factor_gt 0.120
_refine_ls_wR_factor_ref 0.125
_reflns_number_gt 3107
_reflns_number_total 3505
_reflns_threshold_expression I>2\s(I)
_cod_data_source_file is6100.cif
_cod_data_source_block I
_cod_depositor_comments
;
The following automatic conversions were performed:
'_symmetry_cell_setting' value 'Monoclinic' changed to 'monoclinic'
according to '/home/saulius/struct/CIF-dictionaries/cif_core.dic'
dictionary named 'cif_core.dic' version 2.4.1 from 2010-06-29.

Automatic conversion script
Id: cif_fix_enum 1527 2010-12-29 10:47:43Z saulius 

The following automatic conversions were performed:

'_chemical_melting_point' value '417.1-419.0' was changed to
'418.1(9)' - the average value was taken and precision was estimated.

Automatic conversion script
Id: cif_fix_values 1646 2011-03-28 12:23:43Z adriana 

The following automatic conversions were performed:

'_chemical_melting_point' value '417.1-419.0' was changed to
'418.1(9)' - the average value was taken and precision was
estimated.

'_symmetry_cell_setting' value 'Monoclinic' changed to
'monoclinic' according to
/home/saulius/struct/CIF-dictionaries/cif_core.dic dictionary named
'cif_core.dic' version 2.4.1 from 2010-06-29.

Automatic conversion script
Id: cif_fix_values 1715 2011-07-08 13:25:40Z adriana 
;
_cod_original_cell_volume 1887.3(7)
_cod_original_sg_symbol_H-M 'P 21/n'
_cod_database_code 2206468
_cod_database_fobs_code 2206468

loop_
_symmetry_equiv_pos_as_xyz
'x, y, z'
'-x+1/2, y+1/2, -z+1/2'
'-x, -y, -z'
'x-1/2, -y-1/2, z-1/2'

loop_
_atom_site_label
_atom_site_fract_x
_atom_site_fract_y
_atom_site_fract_z
_atom_site_U_iso_or_equiv
_atom_site_adp_type
_atom_site_calc_flag
_atom_site_refinement_flags
_atom_site_occupancy
_atom_site_type_symbol
S1 0.42374(7) 0.60557(8) 0.07838(3) 0.0629(2) Uani d . 1 S
S2 0.54120(11) 0.11305(10) 0.15309(5) 0.0935(3) Uani d . 1 S
O1 0.91833(19) 0.5677(2) 0.15196(9) 0.0673(6) Uani d . 1 O
O2 1.1460(2) 0.11452(18) -0.01569(10) 0.0698(5) Uani d . 1 O
O3 0.2513(2) 0.37833(19) 0.31121(10) 0.0689(5) Uani d . 1 O
N1 0.70145(19) 0.5244(2) 0.08518(9) 0.0467(5) Uani d . 1 N
H1A 0.6666 0.4867 0.0487 0.056 Uiso calc R 1 H
N2 0.6548(2) 0.6593(2) 0.16978(10) 0.0485(5) Uani d . 1 N
H2A 0.7490 0.6528 0.1829 0.058 Uiso calc R 1 H
N3 0.4714(2) 0.54976(19) 0.27148(9) 0.0433(4) Uani d . 1 N
H3A 0.512(3) 0.498(2) 0.2426(11) 0.043(6) Uiso d . 1 H
N4 0.6067(3) 0.3562(3) 0.20424(14) 0.0812(8) Uani d . 1 N
C1 0.8513(3) 0.2949(2) 0.04393(12) 0.0480(6) Uani d . 1 C
H1 0.7485 0.2870 0.0437 0.058 Uiso calc R 1 H
C2 0.9283(3) 0.2017(2) 0.01522(13) 0.0546(6) Uani d . 1 C
H2 0.8775 0.1310 -0.0046 0.066 Uiso calc R 1 H
C3 1.0821(3) 0.2116(2) 0.01535(12) 0.0490(6) Uani d . 1 C
C4 1.1581(3) 0.3156(2) 0.04572(12) 0.0499(6) Uani d . 1 C
H4 1.2612 0.3223 0.0468 0.060 Uiso calc R 1 H
C5 1.0797(3) 0.4090(2) 0.07432(11) 0.0481(6) Uani d . 1 C
H5 1.1310 0.4789 0.0947 0.058 Uiso calc R 1 H
C6 0.9255(2) 0.4014(2) 0.07351(10) 0.0428(5) Uani d . 1 C
C7 0.8509(2) 0.5040(2) 0.10723(11) 0.0463(5) Uani d . 1 C
C8 0.6012(2) 0.5983(2) 0.11461(11) 0.0451(5) Uani d . 1 C
C9 0.5669(3) 0.7365(2) 0.20997(12) 0.0491(6) Uani d . 1 C
H9A 0.4673 0.7484 0.1863 0.059 Uiso calc R 1 H
H9B 0.6127 0.8205 0.2172 0.059 Uiso calc R 1 H
C10 0.5554(3) 0.6737(2) 0.27631(12) 0.0495(6) Uani d . 1 C
H10A 0.6555 0.6582 0.2987 0.059 Uiso calc R 1 H
H10B 0.5065 0.7329 0.3035 0.059 Uiso calc R 1 H
C11 0.4928(3) 0.4792(3) 0.33649(13) 0.0622(7) Uani d . 1 C
H11A 0.4599 0.5329 0.3709 0.075 Uiso calc R 1 H
H11B 0.5981 0.4605 0.3488 0.075 Uiso calc R 1 H
C12 0.4052(3) 0.3559(3) 0.33128(14) 0.0655(7) Uani d . 1 C
H12A 0.4437 0.2996 0.2994 0.079 Uiso calc R 1 H
H12B 0.4179 0.3129 0.3741 0.079 Uiso calc R 1 H
C13 0.2303(3) 0.4387(3) 0.24798(15) 0.0619(7) Uani d . 1 C
H13A 0.1242 0.4509 0.2341 0.074 Uiso calc R 1 H
H13B 0.2688 0.3833 0.2157 0.074 Uiso calc R 1 H
C14 0.3079(3) 0.5663(2) 0.24929(13) 0.0511(6) Uani d . 1 C
H14A 0.2932 0.6043 0.2053 0.061 Uiso calc R 1 H
H14B 0.2655 0.6239 0.2795 0.061 Uiso calc R 1 H
C15 1.3034(3) 0.1150(3) -0.01619(17) 0.0780(9) Uani d . 1 C
H15A 1.3319 0.1913 -0.0380 0.117 Uiso calc R 1 H
H15B 1.3319 0.0406 -0.0396 0.117 Uiso calc R 1 H
H15C 1.3527 0.1132 0.0287 0.117 Uiso calc R 1 H
C16 0.5774(3) 0.2561(3) 0.18190(13) 0.0572(7) Uani d . 1 C

loop_
_atom_site_aniso_label
_atom_site_aniso_U_11
_atom_site_aniso_U_22
_atom_site_aniso_U_33
_atom_site_aniso_U_12
_atom_site_aniso_U_13
_atom_site_aniso_U_23
S1 0.0373(3) 0.0891(6) 0.0599(4) 0.0043(3) -0.0023(3) -0.0194(4)
S2 0.0891(6) 0.0838(6) 0.1051(7) -0.0169(5) 0.0034(5) -0.0262(5)
O1 0.0406(9) 0.0894(14) 0.0693(12) 0.0028(9) -0.0033(8) -0.0320(11)
O2 0.0615(12) 0.0612(12) 0.0865(14) 0.0076(9) 0.0083(10) -0.0194(11)
O3 0.0629(12) 0.0653(12) 0.0797(13) -0.0058(10) 0.0139(10) 0.0201(10)
N1 0.0374(10) 0.0617(13) 0.0402(10) -0.0013(9) 0.0019(8) -0.0102(9)
N2 0.0349(10) 0.0577(12) 0.0522(11) -0.0031(9) 0.0035(8) -0.0096(10)
N3 0.0416(10) 0.0446(11) 0.0431(10) 0.0025(9) 0.0031(8) -0.0052(9)
N4 0.089(2) 0.0598(16) 0.098(2) 0.0193(14) 0.0215(15) -0.0110(15)
C1 0.0397(12) 0.0523(14) 0.0505(13) -0.0039(11) 0.0007(10) 0.0048(11)
C2 0.0527(15) 0.0473(14) 0.0617(15) -0.0064(12) -0.0006(12) -0.0037(12)
C3 0.0512(14) 0.0471(13) 0.0483(13) 0.0046(11) 0.0051(10) 0.0009(11)
C4 0.0391(12) 0.0595(15) 0.0510(14) 0.0002(11) 0.0057(10) -0.0010(12)
C5 0.0421(13) 0.0533(14) 0.0478(13) -0.0045(11) 0.0016(10) -0.0066(11)
C6 0.0396(12) 0.0521(14) 0.0360(11) -0.0003(10) 0.0024(9) 0.0043(10)
C7 0.0383(12) 0.0590(15) 0.0411(12) -0.0031(11) 0.0034(9) -0.0023(11)
C8 0.0397(12) 0.0506(14) 0.0450(12) -0.0052(10) 0.0059(10) -0.0018(11)
C9 0.0446(13) 0.0449(13) 0.0582(15) -0.0024(11) 0.0083(11) -0.0099(11)
C10 0.0454(13) 0.0496(14) 0.0527(14) -0.0048(11) 0.0039(10) -0.0152(11)
C11 0.0646(16) 0.0712(18) 0.0475(14) 0.0012(14) -0.0053(12) 0.0067(13)
C12 0.0726(19) 0.0615(17) 0.0606(17) 0.0026(14) 0.0018(14) 0.0176(14)
C13 0.0482(15) 0.0589(16) 0.0752(18) -0.0071(12) -0.0044(12) 0.0126(14)
C14 0.0397(12) 0.0500(14) 0.0626(15) 0.0025(11) 0.0029(11) 0.0064(12)
C15 0.0658(19) 0.078(2) 0.093(2) 0.0114(16) 0.0189(16) -0.0168(18)
C16 0.0500(15) 0.0683(19) 0.0552(15) 0.0159(13) 0.0137(11) 0.0060(14)

loop_
_atom_type_symbol
_atom_type_description
_atom_type_scat_dispersion_real
_atom_type_scat_dispersion_imag
_atom_type_scat_source
C C 0.0033 0.0016 'International Tables Vol C Tables 4.2.6.8 and 6.1.1.4'
H H 0.0000 0.0000 'International Tables Vol C Tables 4.2.6.8 and 6.1.1.4'
N N 0.0061 0.0033 'International Tables Vol C Tables 4.2.6.8 and 6.1.1.4'
O O 0.0106 0.0060 'International Tables Vol C Tables 4.2.6.8 and 6.1.1.4'
S S 0.1246 0.1234 'International Tables Vol C Tables 4.2.6.8 and 6.1.1.4'

loop_
_geom_angle_atom_site_label_1
_geom_angle_atom_site_label_2
_geom_angle_atom_site_label_3
_geom_angle
C3 O2 C15 119.1(2)
C12 O3 C13 110.1(2)
C8 N1 C7 127.79(19)
C8 N1 H1A 116.1
C7 N1 H1A 116.1
C8 N2 C9 125.1(2)
C8 N2 H2A 117.4
C9 N2 H2A 117.4
C10 N3 C14 113.13(19)
C10 N3 C11 111.03(19)
C14 N3 C11 109.29(19)
C10 N3 H3A 107.7(15)
C14 N3 H3A 110.1(14)
C11 N3 H3A 105.3(14)
C2 C1 C6 120.4(2)
C2 C1 H1 119.8
C6 C1 H1 119.8
C1 C2 C3 120.6(2)
C1 C2 H2 119.7
C3 C2 H2 119.7
O2 C3 C4 124.9(2)
O2 C3 C2 115.3(2)
C4 C3 C2 119.7(2)
C5 C4 C3 119.3(2)
C5 C4 H4 120.4
C3 C4 H4 120.4
C4 C5 C6 121.6(2)
C4 C5 H5 119.2
C6 C5 H5 119.2
C1 C6 C5 118.4(2)
C1 C6 C7 123.6(2)
C5 C6 C7 118.0(2)
O1 C7 N1 121.9(2)
O1 C7 C6 121.6(2)
N1 C7 C6 116.49(19)
N2 C8 N1 116.5(2)
N2 C8 S1 124.97(18)
N1 C8 S1 118.55(17)
N2 C9 C10 111.6(2)
N2 C9 H9A 109.3
C10 C9 H9A 109.3
N2 C9 H9B 109.3
C10 C9 H9B 109.3
H9A C9 H9B 108.0
N3 C10 C9 114.05(19)
N3 C10 H10A 108.7
C9 C10 H10A 108.7
N3 C10 H10B 108.7
C9 C10 H10B 108.7
H10A C10 H10B 107.6
N3 C11 C12 110.5(2)
N3 C11 H11A 109.6
C12 C11 H11A 109.6
N3 C11 H11B 109.6
C12 C11 H11B 109.6
H11A C11 H11B 108.1
O3 C12 C11 111.5(2)
O3 C12 H12A 109.3
C11 C12 H12A 109.3
O3 C12 H12B 109.3
C11 C12 H12B 109.3
H12A C12 H12B 108.0
O3 C13 C14 111.6(2)
O3 C13 H13A 109.3
C14 C13 H13A 109.3
O3 C13 H13B 109.3
C14 C13 H13B 109.3
H13A C13 H13B 108.0
N3 C14 C13 110.1(2)
N3 C14 H14A 109.6
C13 C14 H14A 109.6
N3 C14 H14B 109.6
C13 C14 H14B 109.6
H14A C14 H14B 108.2
O2 C15 H15A 109.5
O2 C15 H15B 109.5
H15A C15 H15B 109.5
O2 C15 H15C 109.5
H15A C15 H15C 109.5
H15B C15 H15C 109.5
N4 C16 S2 177.5(3)

loop_
_geom_bond_atom_site_label_1
_geom_bond_atom_site_label_2
_geom_bond_distance
_geom_bond_publ_flag
S1 C8 1.674(2) yes
S2 C16 1.617(3) yes
O1 C7 1.220(3) yes
O2 C3 1.358(3) ?
O2 C15 1.421(3) ?
O3 C12 1.414(3) ?
O3 C13 1.419(3) ?
N1 C8 1.380(3) yes
N1 C7 1.381(3) yes
N1 H1A 0.8600 ?
N2 C8 1.322(3) yes
N2 C9 1.451(3) yes
N2 H2A 0.8600 ?
N3 C10 1.492(3) yes
N3 C14 1.494(3) yes
N3 C11 1.500(3) yes
N3 H3A 0.91(2) ?
N4 C16 1.152(4) ?
C1 C2 1.367(4) ?
C1 C6 1.390(3) ?
C1 H1 0.9300 ?
C2 C3 1.390(3) ?
C2 H2 0.9300 ?
C3 C4 1.382(3) ?
C4 C5 1.373(3) ?
C4 H4 0.9300 ?
C5 C6 1.391(3) ?
C5 H5 0.9300 ?
C6 C7 1.476(3) ?
C9 C10 1.511(3) ?
C9 H9A 0.9700 ?
C9 H9B 0.9700 ?
C10 H10A 0.9700 ?
C10 H10B 0.9700 ?
C11 C12 1.503(4) ?
C11 H11A 0.9700 ?
C11 H11B 0.9700 ?
C12 H12A 0.9700 ?
C12 H12B 0.9700 ?
C13 C14 1.499(3) ?
C13 H13A 0.9700 ?
C13 H13B 0.9700 ?
C14 H14A 0.9700 ?
C14 H14B 0.9700 ?
C15 H15A 0.9600 ?
C15 H15B 0.9600 ?
C15 H15C 0.9600 ?

loop_
_geom_hbond_atom_site_label_D
_geom_hbond_atom_site_label_H
_geom_hbond_atom_site_label_A
_geom_hbond_site_symmetry_A
_geom_hbond_distance_DH
_geom_hbond_distance_HA
_geom_hbond_distance_DA
_geom_hbond_angle_DHA
_geom_hbond_publ_flag
N2 H2A O1 1_555 0.86 1.94 2.629(3) 136 yes
C9 H9A S1 1_555 0.97 2.63 3.123(3) 112 yes
N3 H3A N4 1_555 0.91(2) 1.92(2) 2.800(4) 163(2) yes
N1 H1A S1 3_665 0.86 2.77 3.625(2) 171 yes
C2 H2 O2 3_755 0.93 2.60 3.357(3) 139 yes
C9 H9A O3 2_555 0.97 2.40 3.206(3) 141 yes
C10 H10A S2 2_655 0.97 2.82 3.786(3) 172 yes
C15 H15C S2 1_655 0.96 2.85 3.805(4) 171 yes

loop_
_geom_torsion_atom_site_label_1
_geom_torsion_atom_site_label_2
_geom_torsion_atom_site_label_3
_geom_torsion_atom_site_label_4
_geom_torsion
C6 C1 C2 C3 0.3(4)
C15 O2 C3 C4 2.0(4)
C15 O2 C3 C2 -178.1(3)
C1 C2 C3 O2 -178.8(2)
C1 C2 C3 C4 1.0(4)
O2 C3 C4 C5 178.7(2)
C2 C3 C4 C5 -1.2(4)
C3 C4 C5 C6 0.0(4)
C2 C1 C6 C5 -1.4(3)
C2 C1 C6 C7 -178.1(2)
C4 C5 C6 C1 1.2(3)
C4 C5 C6 C7 178.2(2)
C8 N1 C7 O1 -11.9(4)
C8 N1 C7 C6 168.6(2)
C1 C6 C7 O1 152.6(2)
C5 C6 C7 O1 -24.2(3)
C1 C6 C7 N1 -27.9(3)
C5 C6 C7 N1 155.4(2)
C9 N2 C8 N1 -176.8(2)
C9 N2 C8 S1 3.8(4)
C7 N1 C8 N2 1.7(4)
C7 N1 C8 S1 -178.91(19)
C8 N2 C9 C10 111.2(3)
C14 N3 C10 C9 -69.1(3)
C11 N3 C10 C9 167.5(2)
N2 C9 C10 N3 -65.3(3)
C10 N3 C11 C12 178.9(2)
C14 N3 C11 C12 53.4(3)
C13 O3 C12 C11 60.3(3)
N3 C11 C12 O3 -57.3(3)
C12 O3 C13 C14 -60.9(3)
C10 N3 C14 C13 -178.0(2)
C11 N3 C14 C13 -53.7(3)
O3 C13 C14 N3 58.2(3)

loop_
_cod_related_entry_id
_cod_related_entry_database
_cod_related_entry_code
1 ChemSpider 30654834
